data_7134691
loop_
_publ_author_name
'Fukata, Oka'
'Kitagawa, Daichi'
'Mutoh, Katsuya'
'Kobatake, Seiya'

_publ_section_title
;
 Twisting of aryl groups affects thermal back reactivity of diarylbenzene
 photoswitches.
;
_journal_issue 59
_journal_name_full 'Chemical communications (Cambridge, England)'
_journal_page_first 11057
_journal_page_last 11060
_journal_paper_doi 10.1039/d5cc02172c
_journal_volume 61
_journal_year 2025
_chemical_formula_moiety 'C30 H26 F2 N2 S2'
_chemical_formula_sum 'C30 H26 F2 N2 S2'
_chemical_formula_weight 516.65
_space_group_crystal_system monoclinic
_space_group_IT_number 15
_space_group_name_Hall '-C 2yc'
_space_group_name_H-M_alt 'C 1 2/c 1'
_symmetry_cell_setting monoclinic
_symmetry_space_group_name_H-M 'C 1 2/c 1'
_atom_sites_solution_hydrogens geom
_audit_creation_method SHELXL-2014/7
_audit_update_record
;
2025-05-21 deposited with the CCDC.	2025-06-09 downloaded from the CCDC.
;
_cell_angle_alpha 90
_cell_angle_beta 121.068(3)
_cell_angle_gamma 90
_cell_formula_units_Z 4
_cell_length_a 19.4157(5)
_cell_length_b 10.96810(10)
_cell_length_c 13.8257(3)
_cell_measurement_reflns_used 10816
_cell_measurement_temperature 100.00(10)
_cell_measurement_theta_max 79.6640
_cell_measurement_theta_min 4.8110
_cell_volume 2521.90(12)
_computing_cell_refinement 'CrysAlisPro 1.171.41.93a (Rigaku OD, 2020)'
_computing_data_collection 'CrysAlisPro 1.171.41.93a (Rigaku OD, 2020)'
_computing_data_reduction 'CrysAlisPro 1.171.41.93a (Rigaku OD, 2020)'
_computing_molecular_graphics 'Yadokari-XG 2009 (Wakita Nemoto et al., 2009)'
_computing_publication_material 'Yadokari-XG 2009 (Wakita,Nemoto et al., 2009)'
_computing_structure_refinement 'SHELXL-2014/7 (Sheldrick, 2014)'
_diffrn_ambient_temperature 100(2)
_diffrn_detector_area_resol_mean 10.0000
_diffrn_measured_fraction_theta_full 1.000
_diffrn_measured_fraction_theta_max 0.976
_diffrn_measurement_device_type 'XtaLAB Synergy, Single source at home/near, HyPix'
_diffrn_measurement_method '\w scans'
_diffrn_radiation_monochromator mirror
_diffrn_radiation_type CuK\a
_diffrn_radiation_wavelength 1.54184
_diffrn_reflns_av_R_equivalents 0.0326
_diffrn_reflns_av_unetI/netI 0.0209
_diffrn_reflns_Laue_measured_fraction_full 1.000
_diffrn_reflns_Laue_measured_fraction_max 0.976
_diffrn_reflns_limit_h_max 24
_diffrn_reflns_limit_h_min -24
_diffrn_reflns_limit_k_max 13
_diffrn_reflns_limit_k_min -11
_diffrn_reflns_limit_l_max 17
_diffrn_reflns_limit_l_min -17
_diffrn_reflns_number 16622
_diffrn_reflns_point_group_measured_fraction_full 1.000
_diffrn_reflns_point_group_measured_fraction_max 0.976
_diffrn_reflns_theta_full 67.684
_diffrn_reflns_theta_max 79.614
_diffrn_reflns_theta_min 4.830
_diffrn_source 'micro-focus sealed X-ray tube'
_exptl_absorpt_coefficient_mu 2.220
_exptl_absorpt_correction_T_max 1.00000
_exptl_absorpt_correction_T_min 0.82291
_exptl_absorpt_correction_type multi-scan
_exptl_absorpt_process_details
;
CrysAlisPro 1.171.41.93a (Rigaku Oxford Diffraction, 2020)
Empirical absorption correction using spherical harmonics,
implemented in SCALE3 ABSPACK scaling algorithm.
;
_exptl_crystal_colour colourless
_exptl_crystal_density_diffrn 1.361
_exptl_crystal_description needle
_exptl_crystal_F_000 1080
_exptl_crystal_size_max 0.200
_exptl_crystal_size_mid 0.170
_exptl_crystal_size_min 0.130
_refine_diff_density_max 0.293
_refine_diff_density_min -0.286
_refine_diff_density_rms 0.047
_refine_ls_extinction_method none
_refine_ls_goodness_of_fit_ref 1.069
_refine_ls_hydrogen_treatment constr
_refine_ls_matrix_type full
_refine_ls_number_parameters 165
_refine_ls_number_reflns 2677
_refine_ls_number_restraints 0
_refine_ls_restrained_S_all 1.069
_refine_ls_R_factor_all 0.0327
_refine_ls_R_factor_gt 0.0314
_refine_ls_shift/su_max 0.000
_refine_ls_shift/su_mean 0.000
_refine_ls_structure_factor_coef Fsqd
_refine_ls_weighting_details 'w=1/[\s^2^(Fo^2^)+(0.0338P)^2^+2.7746P] where P=(Fo^2^+2Fc^2^)/3'
_refine_ls_weighting_scheme calc
_refine_ls_wR_factor_gt 0.0787
_refine_ls_wR_factor_ref 0.0796
_reflns_Friedel_coverage 0.000
_reflns_number_gt 2552
_reflns_number_total 2677
_reflns_threshold_expression 'I > 2\s(I)'
_cod_data_source_file d5cc02172c2.cif
_cod_data_source_block 3o
_cod_depositor_comments 'Adding full bibliography for 7134688--7134693.cif.'
_cod_original_cell_volume 2521.89(11)
_cod_original_sg_symbol_H-M 'C 2/c'
_cod_database_code 7134691
_shelx_shelxl_version_number 2014/7
_shelx_space_group_comment
;
The symmetry employed for this shelxl refinement is uniquely defined
by the following loop, which should always be used as a source of
symmetry information in preference to the above space-group names.
They are only intended as comments.
;
_shelx_estimated_absorpt_t_min 0.665
_shelx_estimated_absorpt_t_max 0.761

loop_
_space_group_symop_operation_xyz
'x, y, z'
'-x, y, -z+1/2'
'x+1/2, y+1/2, z'
'-x+1/2, y+1/2, -z+1/2'
'-x, -y, -z'
'x, -y, z-1/2'
'-x+1/2, -y+1/2, -z'
'x+1/2, -y+1/2, z-1/2'

loop_
_atom_site_label
_atom_site_type_symbol
_atom_site_fract_x
_atom_site_fract_y
_atom_site_fract_z
_atom_site_U_iso_or_equiv
_atom_site_adp_type
_atom_site_occupancy
_atom_site_site_symmetry_order
_atom_site_calc_flag
_atom_site_refinement_flags_posn
_atom_site_refinement_flags_adp
_atom_site_refinement_flags_occupancy
_atom_site_disorder_assembly
_atom_site_disorder_group
C1 C 0.32441(9) 0.58597(13) -0.03680(11) 0.0258(3) Uani 1 1 d . . . . .
H1 H 0.3567 0.6603 -0.0198 0.039 Uiso 1 1 calc R U . . .
H1A H 0.2675 0.6078 -0.0722 0.039 Uiso 1 1 calc R U . . .
H1B H 0.3321 0.5347 -0.0885 0.039 Uiso 1 1 calc R U . . .
C2 C 0.35032(7) 0.51754(12) 0.07016(11) 0.0184(3) Uani 1 1 d . . . . .
C3 C 0.40957(7) 0.54261(11) 0.17894(10) 0.0161(2) Uani 1 1 d . . . . .
C4 C 0.36943(7) 0.36719(11) 0.21368(10) 0.0161(2) Uani 1 1 d . . . . .
C5 C 0.35996(8) 0.26315(11) 0.27380(10) 0.0174(2) Uani 1 1 d . . . . .
C6 C 0.42581(8) 0.20602(11) 0.36632(11) 0.0186(3) Uani 1 1 d . . . . .
C7 C 0.40977(9) 0.11190(12) 0.42018(12) 0.0241(3) Uani 1 1 d . . . . .
H7 H 0.4535 0.0731 0.4836 0.029 Uiso 1 1 calc R U . . .
C8 C 0.33224(10) 0.07325(13) 0.38418(13) 0.0276(3) Uani 1 1 d . . . . .
H8 H 0.3234 0.0091 0.4227 0.033 Uiso 1 1 calc R U . . .
C9 C 0.26747(9) 0.12855(13) 0.29167(12) 0.0262(3) Uani 1 1 d . . . . .
H9 H 0.2141 0.1021 0.2660 0.031 Uiso 1 1 calc R U . . .
C10 C 0.28152(8) 0.22284(13) 0.23716(11) 0.0215(3) Uani 1 1 d . . . . .
H10 H 0.2373 0.2609 0.1739 0.026 Uiso 1 1 calc R U . . .
C11 C 0.51247(8) 0.24153(12) 0.41302(11) 0.0203(3) Uani 1 1 d . . . . .
H11 H 0.5167 0.2908 0.3563 0.024 Uiso 1 1 calc R U . . .
H11A H 0.5453 0.1670 0.4280 0.024 Uiso 1 1 calc R U . . .
C12 C 0.54536(9) 0.31475(15) 0.52191(12) 0.0279(3) Uani 1 1 d . . . . .
H12 H 0.5155 0.3915 0.5061 0.042 Uiso 1 1 calc R U . . .
H12A H 0.6024 0.3324 0.5524 0.042 Uiso 1 1 calc R U . . .
H12B H 0.5392 0.2675 0.5772 0.042 Uiso 1 1 calc R U . . .
C13 C 0.45779(8) 0.65629(11) 0.21539(10) 0.0164(2) Uani 1 1 d . . . . .
C14 C 0.41705(8) 0.76783(12) 0.18183(11) 0.0205(3) Uani 1 1 d . . . . .
H14 H 0.3601 0.7688 0.1351 0.025 Uiso 1 1 calc R U . . .
C15 C 0.45880(9) 0.87629(12) 0.21592(12) 0.0237(3) Uani 1 1 d . . . . .
N1 N 0.42026(6) 0.45725(9) 0.25959(9) 0.0156(2) Uani 1 1 d . . . . .
S1 S 0.30602(2) 0.38058(3) 0.06784(2) 0.01832(10) Uani 1 1 d . . . . .
F1 F 0.41878(6) 0.98330(7) 0.18271(8) 0.0342(2) Uani 1 1 d . . . . .

loop_
_atom_site_aniso_label
_atom_site_aniso_U_11
_atom_site_aniso_U_22
_atom_site_aniso_U_33
_atom_site_aniso_U_23
_atom_site_aniso_U_13
_atom_site_aniso_U_12
C1 0.0268(7) 0.0260(7) 0.0188(6) 0.0045(5) 0.0078(6) -0.0013(6)
C2 0.0170(6) 0.0186(6) 0.0201(6) 0.0011(5) 0.0100(5) 0.0008(5)
C3 0.0164(6) 0.0163(6) 0.0184(6) 0.0015(5) 0.0110(5) 0.0026(4)
C4 0.0147(6) 0.0188(6) 0.0166(6) -0.0011(5) 0.0093(5) 0.0012(4)
C5 0.0215(6) 0.0163(6) 0.0186(6) -0.0035(5) 0.0134(5) -0.0027(5)
C6 0.0230(6) 0.0163(6) 0.0210(6) -0.0008(5) 0.0147(5) 0.0009(5)
C7 0.0316(8) 0.0187(6) 0.0268(7) 0.0027(5) 0.0184(6) 0.0014(5)
C8 0.0395(8) 0.0206(7) 0.0319(7) -0.0007(6) 0.0248(7) -0.0078(6)
C9 0.0287(7) 0.0283(7) 0.0275(7) -0.0080(6) 0.0188(6) -0.0130(6)
C10 0.0218(6) 0.0259(7) 0.0191(6) -0.0048(5) 0.0121(5) -0.0057(5)
C11 0.0198(6) 0.0215(6) 0.0223(6) 0.0049(5) 0.0127(5) 0.0047(5)
C12 0.0214(7) 0.0393(8) 0.0238(7) -0.0024(6) 0.0121(6) -0.0031(6)
C13 0.0211(6) 0.0163(6) 0.0147(5) 0.0002(4) 0.0113(5) 0.0006(5)
C14 0.0247(6) 0.0197(6) 0.0187(6) 0.0023(5) 0.0122(5) 0.0042(5)
C15 0.0377(8) 0.0135(6) 0.0223(6) 0.0032(5) 0.0172(6) 0.0064(5)
N1 0.0163(5) 0.0155(5) 0.0175(5) 0.0005(4) 0.0105(4) 0.0009(4)
S1 0.01650(16) 0.02067(17) 0.01632(16) -0.00027(11) 0.00743(12) -0.00277(11)
F1 0.0497(6) 0.0150(4) 0.0360(5) 0.0048(3) 0.0208(4) 0.0104(4)

loop_
_atom_type_symbol
_atom_type_description
_atom_type_scat_dispersion_real
_atom_type_scat_dispersion_imag
_atom_type_scat_source
C C 0.0181 0.0091 'International Tables Vol C Tables 4.2.6.8 and 6.1.1.4'
H H 0.0000 0.0000 'International Tables Vol C Tables 4.2.6.8 and 6.1.1.4'
F F 0.0727 0.0534 'International Tables Vol C Tables 4.2.6.8 and 6.1.1.4'
N N 0.0311 0.0180 'International Tables Vol C Tables 4.2.6.8 and 6.1.1.4'
S S 0.3331 0.5567 'International Tables Vol C Tables 4.2.6.8 and 6.1.1.4'

loop_
_geom_angle_atom_site_label_1
_geom_angle_atom_site_label_2
_geom_angle_atom_site_label_3
_geom_angle
_geom_angle_site_symmetry_1
_geom_angle_site_symmetry_3
_geom_angle_publ_flag
C3 C2 C1 130.44(12) . . ?
C3 C2 S1 108.90(9) . . ?
C1 C2 S1 120.62(10) . . ?
C2 C3 N1 116.09(11) . . ?
C2 C3 C13 124.57(11) . . ?
N1 C3 C13 119.21(11) . . ?
N1 C4 C5 126.35(11) . . ?
N1 C4 S1 113.81(9) . . ?
C5 C4 S1 119.78(9) . . ?
C6 C5 C10 119.69(12) . . ?
C6 C5 C4 122.50(11) . . ?
C10 C5 C4 117.80(12) . . ?
C7 C6 C5 117.76(12) . . ?
C7 C6 C11 117.91(12) . . ?
C5 C6 C11 124.32(11) . . ?
C8 C7 C6 122.24(13) . . ?
C7 C8 C9 119.82(13) . . ?
C10 C9 C8 119.21(13) . . ?
C9 C10 C5 121.27(13) . . ?
C6 C11 C12 111.37(11) . . ?
C14 C13 C3 118.21(11) . . ?
C15 C14 C13 120.60(13) . . ?
F1 C15 C14 120.01(13) . . ?
C4 N1 C3 110.96(10) . . ?
C2 S1 C4 90.24(6) . . ?

loop_
_geom_bond_atom_site_label_1
_geom_bond_atom_site_label_2
_geom_bond_distance
_geom_bond_site_symmetry_2
_geom_bond_publ_flag
C1 C2 1.4951(18) . ?
C2 C3 1.3694(18) . ?
C2 S1 1.7231(13) . ?
C3 N1 1.3872(16) . ?
C3 C13 1.4826(17) . ?
C4 N1 1.3061(16) . ?
C4 C5 1.4780(17) . ?
C4 S1 1.7438(13) . ?
C5 C6 1.4056(19) . ?
C5 C10 1.4054(18) . ?
C6 C7 1.3988(18) . ?
C6 C11 1.5095(18) . ?
C7 C8 1.386(2) . ?
C8 C9 1.387(2) . ?
C9 C10 1.3871(19) . ?
C11 C12 1.5255(19) . ?
C13 C14 1.3996(17) . ?
C14 C15 1.378(2) . ?
C15 F1 1.3506(15) . ?

loop_
_geom_torsion_atom_site_label_1
_geom_torsion_atom_site_label_2
_geom_torsion_atom_site_label_3
_geom_torsion_atom_site_label_4
_geom_torsion
_geom_torsion_site_symmetry_1
_geom_torsion_site_symmetry_2
_geom_torsion_site_symmetry_3
_geom_torsion_site_symmetry_4
_geom_torsion_publ_flag
C1 C2 C3 N1 -177.83(13) . . . . ?
S1 C2 C3 N1 -0.35(14) . . . . ?
C1 C2 C3 C13 6.3(2) . . . . ?
S1 C2 C3 C13 -176.18(10) . . . . ?
N1 C4 C5 C6 -39.02(19) . . . . ?
S1 C4 C5 C6 143.82(10) . . . . ?
N1 C4 C5 C10 139.66(13) . . . . ?
S1 C4 C5 C10 -37.50(15) . . . . ?
C10 C5 C6 C7 -1.48(18) . . . . ?
C4 C5 C6 C7 177.18(11) . . . . ?
C10 C5 C6 C11 -179.95(12) . . . . ?
C4 C5 C6 C11 -1.30(19) . . . . ?
C5 C6 C7 C8 1.0(2) . . . . ?
C11 C6 C7 C8 179.57(13) . . . . ?
C6 C7 C8 C9 0.0(2) . . . . ?
C7 C8 C9 C10 -0.6(2) . . . . ?
C8 C9 C10 C5 0.1(2) . . . . ?
C6 C5 C10 C9 0.98(19) . . . . ?
C4 C5 C10 C9 -177.73(12) . . . . ?
C7 C6 C11 C12 -75.02(15) . . . . ?
C5 C6 C11 C12 103.45(15) . . . . ?
C2 C3 C13 C14 49.88(17) . . . . ?
N1 C3 C13 C14 -125.84(12) . . . . ?
C2 C3 C13 C13 -131.95(16) . . . 2_655 ?
N1 C3 C13 C13 52.34(19) . . . 2_655 ?
C13 C13 C14 C15 0.0(2) 2_655 . . . ?
C3 C13 C14 C15 178.23(12) . . . . ?
C13 C14 C15 F1 179.84(11) . . . . ?
C13 C14 C15 C15 -0.4(2) . . . 2_655 ?
C5 C4 N1 C3 -176.47(11) . . . . ?
S1 C4 N1 C3 0.83(13) . . . . ?
C2 C3 N1 C4 -0.31(15) . . . . ?
C13 C3 N1 C4 175.76(11) . . . . ?
C3 C2 S1 C4 0.66(10) . . . . ?
C1 C2 S1 C4 178.43(11) . . . . ?
N1 C4 S1 C2 -0.89(10) . . . . ?
C5 C4 S1 C2 176.61(10) . . . . ?
